data_7210399
loop_
_publ_author_name
'Kumar, S. Sudalai'
'Nangia, Ashwini'

_publ_section_title
;
 A new conformational polymorph of N-acetyl-l-cysteine. The role of
 S--H&#x22EF;O and C--H&#x22EF;O interactions
;
_journal_issue 33
_journal_name_full CrystEngComm
_journal_page_first 6498
_journal_paper_doi 10.1039/c3ce40879e
_journal_volume 15
_journal_year 2013
_chemical_absolute_configuration rm
_chemical_formula_moiety 'C5 H9 N O3 S'
_chemical_formula_sum 'C5 H9 N O3 S'
_chemical_formula_weight 163.19
_chemical_melting_point 374
_chemical_name_common NAC
_chemical_name_systematic N-Acetyl-L-cysteine
_space_group_IT_number 19
_symmetry_cell_setting orthorhombic
_symmetry_space_group_name_Hall 'P 2ac 2ab'
_symmetry_space_group_name_H-M 'P 21 21 21'
_atom_sites_solution_hydrogens geom
_atom_sites_solution_primary direct
_atom_sites_solution_secondary difmap
_audit_creation_method SHELXL-97
_cell_angle_alpha 90.00
_cell_angle_beta 90.00
_cell_angle_gamma 90.00
_cell_formula_units_Z 4
_cell_length_a 6.0684(6)
_cell_length_b 7.6372(9)
_cell_length_c 16.005(2)
_cell_measurement_reflns_used 512
_cell_measurement_temperature 298(2)
_cell_measurement_theta_max 26.3073
_cell_measurement_theta_min 2.9494
_cell_volume 741.76(15)
_computing_structure_refinement 'SHELXL-97 (Sheldrick, 1997)'
_computing_structure_solution 'SHELXS-97 (Sheldrick, 1990)'
_diffrn_ambient_temperature 298(2)
_diffrn_measured_fraction_theta_full 0.998
_diffrn_measured_fraction_theta_max 0.998
_diffrn_measurement_device_type 'Xcalibur, Eos, Gemini'
_diffrn_radiation_monochromator graphite
_diffrn_radiation_source 'fine-focus sealed tube'
_diffrn_radiation_type MoK\a
_diffrn_radiation_wavelength 0.71073
_diffrn_reflns_av_R_equivalents 0.0280
_diffrn_reflns_av_sigmaI/netI 0.0590
_diffrn_reflns_limit_h_max 6
_diffrn_reflns_limit_h_min -7
_diffrn_reflns_limit_k_max 5
_diffrn_reflns_limit_k_min -9
_diffrn_reflns_limit_l_max 18
_diffrn_reflns_limit_l_min -20
_diffrn_reflns_number 2080
_diffrn_reflns_theta_full 26.36
_diffrn_reflns_theta_max 26.36
_diffrn_reflns_theta_min 2.96
_exptl_absorpt_coefficient_mu 0.384
_exptl_absorpt_correction_T_max 1.00000
_exptl_absorpt_correction_T_min 0.68426
_exptl_absorpt_correction_type multi-scan
_exptl_absorpt_process_details Multi-scan
_exptl_crystal_colour Colorless
_exptl_crystal_density_diffrn 1.461
_exptl_crystal_density_method 'not measured'
_exptl_crystal_description Plate
_exptl_crystal_F_000 344
_exptl_crystal_size_max 0.18
_exptl_crystal_size_mid 0.14
_exptl_crystal_size_min 0.10
_refine_diff_density_max 0.266
_refine_diff_density_min -0.190
_refine_diff_density_rms 0.050
_refine_ls_abs_structure_details 'Flack H D (1983), Acta Cryst. A39, 876-881'
_refine_ls_abs_structure_Flack -0.08(15)
_refine_ls_extinction_method none
_refine_ls_goodness_of_fit_ref 1.109
_refine_ls_hydrogen_treatment mixed
_refine_ls_matrix_type full
_refine_ls_number_parameters 97
_refine_ls_number_reflns 1341
_refine_ls_number_restraints 0
_refine_ls_restrained_S_all 1.109
_refine_ls_R_factor_all 0.0718
_refine_ls_R_factor_gt 0.0538
_refine_ls_shift/su_max 0.000
_refine_ls_shift/su_mean 0.000
_refine_ls_structure_factor_coef Fsqd
_refine_ls_weighting_details 'calc w=1/[\s^2^(Fo^2^)+(0.0280P)^2^+0.0000P] where P=(Fo^2^+2Fc^2^)/3'
_refine_ls_weighting_scheme calc
_refine_ls_wR_factor_gt 0.0864
_refine_ls_wR_factor_ref 0.0926
_reflns_number_gt 1057
_reflns_number_total 1341
_reflns_threshold_expression >2sigma(I)
_cod_data_source_file c3ce40879e.txt
_cod_data_source_block NAC_II
_cod_depositor_comments
;
The following automatic conversions were performed:

'_chemical_melting_point' value '374 K' was changed to '374' - the
value should be numeric and without a unit
designator.

'_exptl_absorpt_correction_type' value 'Multi-scan'
changed to 'multi-scan' according to
/home/saulius/struct/CIF-dictionaries/cif_core.dic dictionary named
'cif_core.dic' version 2.4.2 from 2011-04-26.

Automatic conversion script
Id: cif_fix_values 1891 2012-01-12 08:04:46Z andrius 
;
_cod_original_cell_volume 741.74(15)
_cod_database_code 7210399

loop_
_symmetry_equiv_pos_as_xyz
'x, y, z'
'-x+1/2, -y, z+1/2'
'x+1/2, -y+1/2, -z'
'-x, y+1/2, -z+1/2'

loop_
_atom_site_label
_atom_site_type_symbol
_atom_site_fract_x
_atom_site_fract_y
_atom_site_fract_z
_atom_site_U_iso_or_equiv
_atom_site_adp_type
_atom_site_occupancy
_atom_site_symmetry_multiplicity
_atom_site_calc_flag
_atom_site_refinement_flags
S1 S -0.07346(16) 0.90462(15) 0.28124(7) 0.0549(3) Uani 1 1 d .
O1 O 0.1375(4) 0.6264(3) 0.43728(17) 0.0448(6) Uani 1 1 d .
H1 H 0.1900 0.5277 0.4339 0.067 Uiso 1 1 calc R
O3 O 0.2339(4) 1.2937(3) 0.43372(16) 0.0450(7) Uani 1 1 d .
C2 C 0.2019(5) 0.9273(5) 0.4213(2) 0.0350(9) Uani 1 1 d .
H2 H 0.2031 0.9526 0.4813 0.042 Uiso 1 1 calc R
N1 N 0.3623(4) 1.0409(4) 0.38172(19) 0.0384(8) Uani 1 1 d .
H6 H 0.4580 0.9931 0.3493 0.046 Uiso 1 1 calc R
O2 O 0.4551(4) 0.7067(3) 0.37904(19) 0.0552(8) Uani 1 1 d .
C4 C 0.3726(6) 1.2142(5) 0.3918(2) 0.0347(8) Uani 1 1 d .
C3 C -0.0311(5) 0.9542(5) 0.3899(2) 0.0433(9) Uani 1 1 d .
H3 H -0.0723 1.0752 0.3995 0.052 Uiso 1 1 calc R
H4 H -0.1295 0.8815 0.4228 0.052 Uiso 1 1 calc R
C1 C 0.2811(6) 0.7412(5) 0.4095(2) 0.0349(9) Uani 1 1 d .
C5 C 0.5605(6) 1.3018(5) 0.3501(2) 0.0463(10) Uani 1 1 d .
H9 H 0.6736 1.3259 0.3904 0.069 Uiso 1 1 calc R
H7 H 0.5113 1.4096 0.3255 0.069 Uiso 1 1 calc R
H8 H 0.6182 1.2267 0.3072 0.069 Uiso 1 1 calc R
H5 H 0.038(8) 1.015(8) 0.252(3) 0.15(2) Uiso 1 1 d .

loop_
_atom_site_aniso_label
_atom_site_aniso_U_11
_atom_site_aniso_U_22
_atom_site_aniso_U_33
_atom_site_aniso_U_23
_atom_site_aniso_U_13
_atom_site_aniso_U_12
S1 0.0555(6) 0.0497(6) 0.0596(6) -0.0013(6) -0.0131(6) 0.0030(6)
O1 0.0502(13) 0.0246(13) 0.0597(16) 0.0044(14) 0.0089(13) 0.0038(14)
O3 0.0535(15) 0.0272(14) 0.0544(17) -0.0015(13) 0.0174(15) 0.0048(13)
C2 0.0411(19) 0.024(2) 0.040(2) -0.0015(16) -0.0010(17) 0.0053(18)
N1 0.0371(17) 0.0256(16) 0.0526(19) -0.0045(14) 0.0049(15) 0.0016(14)
O2 0.0486(16) 0.0292(14) 0.088(2) -0.0033(15) 0.0137(16) 0.0087(14)
C4 0.039(2) 0.0262(18) 0.039(2) 0.0046(17) -0.0065(18) 0.0009(19)
C3 0.041(2) 0.031(2) 0.058(2) -0.0002(19) 0.005(2) 0.0062(17)
C1 0.042(2) 0.027(2) 0.0359(19) -0.0008(16) -0.0055(17) 0.0036(19)
C5 0.044(2) 0.031(2) 0.065(3) 0.0032(19) -0.001(2) 0.007(2)

loop_
_atom_type_symbol
_atom_type_description
_atom_type_scat_dispersion_real
_atom_type_scat_dispersion_imag
_atom_type_scat_source
C C 0.0033 0.0016 'International Tables Vol C Tables 4.2.6.8 and 6.1.1.4'
H H 0.0000 0.0000 'International Tables Vol C Tables 4.2.6.8 and 6.1.1.4'
N N 0.0061 0.0033 'International Tables Vol C Tables 4.2.6.8 and 6.1.1.4'
O O 0.0106 0.0060 'International Tables Vol C Tables 4.2.6.8 and 6.1.1.4'
S S 0.1246 0.1234 'International Tables Vol C Tables 4.2.6.8 and 6.1.1.4'

loop_
_geom_angle_atom_site_label_1
_geom_angle_atom_site_label_2
_geom_angle_atom_site_label_3
_geom_angle
C3 S1 H5 99(2)
C1 O1 H1 109.5
N1 C2 C1 107.1(3)
N1 C2 C3 113.6(3)
C1 C2 C3 112.5(3)
N1 C2 H2 107.8
C1 C2 H2 107.8
C3 C2 H2 107.8
C4 N1 C2 124.9(3)
C4 N1 H6 117.6
C2 N1 H6 117.6
O3 C4 N1 121.4(3)
O3 C4 C5 123.2(3)
N1 C4 C5 115.4(3)
C2 C3 S1 115.2(2)
C2 C3 H3 108.5
S1 C3 H3 108.5
C2 C3 H4 108.5
S1 C3 H4 108.5
H3 C3 H4 107.5
O2 C1 O1 125.3(3)
O2 C1 C2 122.7(3)
O1 C1 C2 112.0(3)
C4 C5 H9 109.5
C4 C5 H7 109.5
H9 C5 H7 109.5
C4 C5 H8 109.5
H9 C5 H8 109.5
H7 C5 H8 109.5

loop_
_geom_bond_atom_site_label_1
_geom_bond_atom_site_label_2
_geom_bond_distance
S1 C3 1.799(4)
S1 H5 1.18(6)
O1 C1 1.314(4)
O1 H1 0.8200
O3 C4 1.235(4)
C2 N1 1.450(4)
C2 C1 1.512(5)
C2 C3 1.515(4)
C2 H2 0.9800
N1 C4 1.335(4)
N1 H6 0.8600
O2 C1 1.193(4)
C4 C5 1.482(5)
C3 H3 0.9700
C3 H4 0.9700
C5 H9 0.9600
C5 H7 0.9600
C5 H8 0.9600
